data_2010000
loop_
_publ_author_name
'Parker, O. Jerry'
'Manson, Jamie L.'
'Breneman, Gary L.'

_publ_contact_author
;
Dr. G. L. Breneman
Department of Chemistry and Biochemistry, MS#74
Eastern Washington University
Cheney, WA 99004
USA
;
_publ_section_title
;
 Isothiocyanatobis(1,10-phenanthroline)copper(II) perchlorate,
 [Cu(NCS)(phen)~2~]ClO~4~
;
_journal_issue 8
_journal_name_full 'Acta Crystallographica Section C'
_journal_page_first 1201
_journal_page_last 1203
_journal_paper_doi 10.1107/S0108270194003057
_journal_volume 50
_journal_year 1994
_chemical_formula_moiety 'C25 H16 Cu N5 S1, Cl O4'
_chemical_formula_sum 'C25 H16 Cl Cu N5 O4 S'
_chemical_formula_weight 581.49
_symmetry_cell_setting orthorhombic
_symmetry_space_group_name_H-M 'P b c a'
_atom_type_scat_source 'MolEN (Fair, 1990)'
_cell_angle_alpha 90
_cell_angle_beta 90
_cell_angle_gamma 90
_cell_formula_units_Z 8
_cell_length_a 14.737(2)
_cell_length_b 15.2000(10)
_cell_length_c 20.762(3)
_cell_measurement_reflns_used 25
_cell_measurement_temperature 293
_cell_measurement_theta_max 17.4
_cell_measurement_theta_min 7.5
_cell_volume 4650.7(10)
_computing_cell_refinement 'Enraf-Nonius CAD4 software'
_computing_data_collection 'Enraf-Nonius CAD4 software'
_computing_data_reduction 'MolEN (Fair, 1990)'
_computing_molecular_graphics MolEN
_computing_publication_material MolEN
_computing_structure_refinement MolEN
_computing_structure_solution 'SHELXTL/PC (Sheldrick, 1990)'
_diffrn_measurement_device 'Enraf Nonius CAD4 diffractometer'
_diffrn_measurement_method \q/2\q
_diffrn_radiation_type 'Mo K\a'
_diffrn_radiation_wavelength 0.71073
_diffrn_reflns_av_R_equivalents 0
_diffrn_reflns_limit_h_max 16
_diffrn_reflns_limit_h_min 0
_diffrn_reflns_limit_k_max 16
_diffrn_reflns_limit_k_min 0
_diffrn_reflns_limit_l_max 22
_diffrn_reflns_limit_l_min 0
_diffrn_reflns_number 3611
_diffrn_reflns_theta_max 25.0
_diffrn_standards_decay_% 0.82
_diffrn_standards_interval_time 167
_diffrn_standards_number 1
_exptl_absorpt_coefficient_mu 1.186
_exptl_absorpt_correction_T_max 0.999
_exptl_absorpt_correction_T_min 0.920
_exptl_absorpt_correction_type '\y scan'
_exptl_crystal_colour 'light green'
_exptl_crystal_density_diffrn 1.66
_exptl_crystal_description prism
_exptl_crystal_size_max 0.50
_exptl_crystal_size_mid 0.20
_exptl_crystal_size_min 0.13
_refine_diff_density_max 0.49
_refine_diff_density_min -0.14
_refine_ls_goodness_of_fit_obs 1.77
_refine_ls_hydrogen_treatment refall
_refine_ls_number_parameters 398
_refine_ls_number_reflns 2270
_refine_ls_R_factor_obs 0.038
_refine_ls_shift/esd_max 0.01
_refine_ls_structure_factor_coef F
_refine_ls_weighting_details 'w = 1/[\s^2^(F)+-0.0004F^2^]'
_refine_ls_weighting_scheme calc
_refine_ls_wR_factor_obs 0.047
_reflns_number_observed 2270
_reflns_number_total 3611
_reflns_observed_criterion >3\s(I)
_cod_data_source_file st1086.cif
_cod_data_source_block GLB
_cod_depositor_comments
;
The following automatic conversions were performed:

'_refine_ls_weighting_scheme' value 'calc w =
1/[\s^2^(F)+-0.0004F^2^]' was changed to 'calc'. New tag
'_refine_ls_weighting_details' was created. The value of the new tag
was set to 'w = 1/[\s^2^(F)+-0.0004F^2^]'.

Automatic conversion script
Id: cif_fix_values 3143 2015-03-26 13:38:13Z robertas 
;
_cod_original_cell_volume 4651.0(10)
_cod_original_formula_sum 'C25 H16 Cl Cu N5 O4 S1'
_cod_database_code 2010000

loop_
_atom_site_aniso_label
_atom_site_aniso_U_11
_atom_site_aniso_U_22
_atom_site_aniso_U_33
_atom_site_aniso_U_12
_atom_site_aniso_U_13
_atom_site_aniso_U_23
Cu 0.0449(3) 0.0470(3) 0.0434(3) -0.0054(3) 0.0005(3) -0.0027(3)
Cl 0.0499(6) 0.0579(6) 0.0582(7) -0.0015(6) -0.0028(6) -0.0058(6)
S 0.0671(8) 0.0488(7) 0.0634(7) -0.0020(6) 0.0048(7) -0.0132(6)
O1 0.156(4) 0.216(5) 0.406(8) -0.065(4) -0.091(5) -0.146(5)
O2 0.134(3) 0.160(4) 0.192(4) 0.052(3) 0.106(3) 0.052(4)
O3 0.233(6) 0.160(4) 0.101(3) 0.041(5) 0.006(4) 0.054(3)
O4 0.136(4) 0.078(2) 0.111(3) 0.030(3) 0.027(3) 0.006(3)
N1 0.076(3) 0.056(2) 0.056(2) -0.008(2) 0.004(2) -0.016(2)
N2 0.045(2) 0.040(2) 0.046(2) -0.003(2) -0.004(2) -0.002(2)
N3 0.044(2) 0.039(2) 0.044(2) 0.001(2) -0.003(2) -0.004(2)
N4 0.040(2) 0.040(2) 0.038(2) -0.001(2) -0.001(2) -0.004(2)
N5 0.050(2) 0.055(2) 0.039(2) -0.001(2) 0.000(2) 0.000(2)
C1 0.043(3) 0.052(3) 0.042(2) 0.004(2) 0.005(2) 0.005(2)
C2 0.059(3) 0.052(3) 0.065(3) 0.005(2) -0.001(3) -0.004(3)
C3 0.089(4) 0.047(2) 0.065(3) 0.005(3) -0.022(3) 0.007(3)
C4 0.086(4) 0.054(3) 0.050(3) -0.021(3) -0.010(3) 0.006(2)
C5 0.057(3) 0.050(2) 0.041(2) -0.013(2) -0.009(2) -0.004(2)
C6 0.070(3) 0.082(3) 0.035(2) -0.029(3) 0.002(2) 0.001(2)
C7 0.056(3) 0.081(3) 0.045(2) -0.015(3) 0.005(2) -0.017(3)
C8 0.043(2) 0.054(2) 0.048(2) -0.009(2) -0.002(2) -0.016(2)
C9 0.047(3) 0.064(3) 0.075(3) 0.005(2) 0.000(3) -0.023(3)
C10 0.057(3) 0.056(3) 0.066(3) 0.007(2) -0.006(3) -0.002(3)
C11 0.057(3) 0.052(3) 0.056(3) -0.002(2) 0.002(3) -0.003(2)
C12 0.039(2) 0.045(2) 0.041(2) -0.009(2) -0.005(2) -0.010(2)
C13 0.040(2) 0.041(2) 0.040(2) -0.010(2) -0.005(2) -0.008(2)
C14 0.047(3) 0.044(2) 0.046(2) -0.002(2) 0.001(2) 0.003(2)
C15 0.046(3) 0.059(2) 0.052(3) -0.006(2) -0.008(2) 0.000(2)
C16 0.040(2) 0.055(3) 0.065(3) -0.012(2) -0.002(2) -0.014(2)
C17 0.044(2) 0.037(2) 0.048(2) -0.001(2) 0.010(2) -0.005(2)
C18 0.053(3) 0.039(2) 0.072(3) -0.007(2) 0.013(3) -0.005(2)
C19 0.065(3) 0.039(2) 0.057(3) 0.002(2) 0.019(2) 0.001(2)
C20 0.055(3) 0.040(2) 0.042(2) 0.014(2) 0.013(2) -0.001(2)
C21 0.073(3) 0.055(3) 0.049(3) 0.016(3) 0.016(3) 0.014(2)
C22 0.065(3) 0.080(3) 0.043(2) 0.012(3) -0.001(3) 0.003(3)
C23 0.057(3) 0.069(3) 0.047(3) -0.003(3) -0.005(2) -0.006(3)
C24 0.040(2) 0.040(2) 0.041(2) 0.006(2) 0.007(2) -0.006(2)
C25 0.038(2) 0.034(2) 0.040(2) 0.004(2) 0.009(2) -0.006(2)

loop_
_atom_site_label
_atom_site_fract_x
_atom_site_fract_y
_atom_site_fract_z
_atom_site_U_iso_or_equiv
Cu 0.11111(4) 0.29710(3) 0.46641(3) 0.04510(10)
Cl 0.12065(8) 0.15163(8) 0.26239(6) 0.0553(4)
S 0.15960(10) 0.54533(8) 0.59980(7) 0.0598(4)
O1 0.0547(4) 0.1045(4) 0.2407(4) 0.260(3)
O2 0.1969(3) 0.1475(4) 0.2249(3) 0.162(3)
O3 0.1428(5) 0.1222(4) 0.3234(3) 0.165(3)
O4 0.0931(3) 0.2404(3) 0.2686(2) 0.1090(10)
N1 0.1118(3) 0.4017(3) 0.5253(2) 0.0630(10)
N2 0.1362(2) 0.3717(2) 0.3891(2) 0.0430(10)
N3 0.2374(2) 0.2435(2) 0.4382(2) 0.0424(9)
N4 -0.0041(2) 0.2332(2) 0.4311(2) 0.0393(9)
N5 0.0893(2) 0.2129(2) 0.5391(2) 0.0480(10)
C1 0.1306(3) 0.4606(3) 0.5564(2) 0.0460(10)
C2 0.0845(3) 0.4360(3) 0.3655(3) 0.0580(10)
C3 0.1110(4) 0.4843(3) 0.3122(3) 0.0670(10)
C4 0.1909(4) 0.4688(3) 0.2827(2) 0.0630(10)
C5 0.2469(3) 0.4006(3) 0.3057(2) 0.0490(10)
C6 0.3315(4) 0.3761(3) 0.2770(2) 0.0630(10)
C7 0.3813(3) 0.3089(3) 0.3001(2) 0.0610(10)
C8 0.3515(3) 0.2607(3) 0.3555(2) 0.0480(10)
C9 0.4016(3) 0.1920(3) 0.3840(3) 0.0620(10)
C10 0.3690(3) 0.1513(3) 0.4374(3) 0.0600(10)
C11 0.2871(3) 0.1787(3) 0.4626(2) 0.0540(10)
C12 0.2695(3) 0.2838(3) 0.3849(2) 0.0420(10)
C13 0.2162(3) 0.3544(3) 0.3593(2) 0.0400(10)
C14 -0.0503(3) 0.2440(3) 0.3775(2) 0.0450(10)
C15 -0.1247(3) 0.1932(3) 0.3606(2) 0.0520(10)
C16 -0.1528(3) 0.1290(3) 0.4011(2) 0.0530(10)
C17 -0.1065(3) 0.1140(3) 0.4593(2) 0.0430(10)
C18 -0.1302(3) 0.0490(3) 0.5058(3) 0.0540(10)
C19 -0.0824(3) 0.0385(3) 0.5611(2) 0.0530(10)
C20 -0.0062(3) 0.0917(3) 0.5744(2) 0.0460(10)
C21 0.0474(4) 0.0874(3) 0.6303(2) 0.0590(10)
C22 0.1165(4) 0.1434(3) 0.6399(2) 0.0620(10)
C23 0.1356(3) 0.2060(3) 0.5938(2) 0.0580(10)
C24 0.0190(3) 0.1574(3) 0.5300(2) 0.0400(10)
C25 -0.0319(3) 0.1680(3) 0.4720(2) 0.0370(10)
H2 0.030(3) 0.444(2) 0.390(2) 0.050(10)
H3 0.076(3) 0.526(3) 0.300(2) 0.060(10)
H4 0.209(3) 0.502(3) 0.246(2) 0.080(10)
H6 0.345(3) 0.410(2) 0.247(2) 0.050(10)
H7 0.440(3) 0.294(2) 0.275(2) 0.060(10)
H9 0.460(3) 0.177(3) 0.368(2) 0.060(10)
H10 0.405(3) 0.109(3) 0.461(2) 0.080(10)
H11 0.263(3) 0.160(2) 0.498(2) 0.060(10)
H14 -0.033(3) 0.289(2) 0.350(2) 0.050(10)
H15 -0.156(3) 0.204(2) 0.324(2) 0.050(10)
H16 -0.198(2) 0.096(2) 0.392(2) 0.040(10)
H18 -0.179(2) 0.019(2) 0.498(2) 0.040(10)
H19 -0.102(3) -0.008(3) 0.587(2) 0.050(10)
H21 0.033(2) 0.048(2) 0.657(2) 0.028(9)
H22 0.146(2) 0.144(2) 0.677(2) 0.050(10)
H23 0.186(2) 0.247(3) 0.598(2) 0.050(10)

loop_
_geom_angle_atom_site_label_1
_geom_angle_atom_site_label_2
_geom_angle_atom_site_label_3
_geom_angle
N1 Cu N2 92.2(2)
N1 Cu N3 118.0(2)
N1 Cu N4 125.9(2)
N1 Cu N5 92.8(2)
N2 Cu N3 80.4(2)
N2 Cu N4 97.60(10)
N2 Cu N5 174.8(2)
N3 Cu N4 116.10(10)
N3 Cu N5 95.9(2)
N4 Cu N5 80.6(2)
O1 Cl O2 113.2(6)
O1 Cl O3 108.6(6)
O1 Cl O4 110.2(5)
O2 Cl O3 108.2(4)
O2 Cl O4 109.3(3)
O3 Cl O4 107.0(4)
Cu N1 C1 166.1(5)
Cu N2 C2 127.3(4)
Cu N2 C13 114.6(3)
C2 N2 C13 118.1(4)
C9 C10 C11 118.8(6)
N3 C11 C10 124.2(6)
N3 C12 C8 123.2(4)
N3 C12 C13 116.9(4)
C8 C12 C13 119.9(4)
N2 C13 C5 123.3(4)
N2 C13 C12 116.8(4)
C5 C13 C12 119.9(4)
N4 C14 C15 123.6(5)
C14 C15 C16 119.1(5)
C15 C16 C17 120.2(5)
C16 C17 C18 125.2(5)
C16 C17 C25 116.6(4)
C18 C17 C25 118.2(5)
Cu N3 C11 131.8(4)
Cu N3 C12 111.1(3)
C11 N3 C12 117.1(4)
Cu N4 C14 131.3(3)
Cu N4 C25 111.3(3)
C14 N4 C25 117.4(4)
Cu N5 C23 127.7(4)
Cu N5 C24 114.7(3)
C23 N5 C24 117.7(4)
S C1 N1 178.7(5)
N2 C2 C3 121.5(6)
C2 C3 C4 121.1(6)
C3 C4 C5 119.1(6)
C4 C5 C6 124.1(5)
C4 C5 C13 116.9(5)
C6 C5 C13 119.0(5)
C5 C6 C7 121.6(6)
C6 C7 C8 120.4(6)
C7 C8 C9 123.7(5)
C7 C8 C12 119.2(5)
C9 C8 C12 117.1(5)
C8 C9 C10 119.7(6)
C17 C18 C19 121.9(5)
C18 C19 C20 120.8(5)
C19 C20 C21 125.6(5)
C19 C20 C24 119.2(5)
C21 C20 C24 115.2(5)
C20 C21 C22 121.3(6)
C21 C22 C23 119.4(6)
N5 C23 C22 122.8(6)
N5 C24 C20 123.7(4)
N5 C24 C25 116.8(4)
C20 C24 C25 119.6(4)
N4 C25 C17 123.0(4)
N4 C25 C24 116.6(4)
C17 C25 C24 120.4(4)

loop_
_geom_bond_atom_site_label_1
_geom_bond_atom_site_label_2
_geom_bond_distance
Cu N1 2.005(5)
Cu N2 1.999(4)
Cu N3 2.113(4)
Cu N4 2.089(4)
Cu N5 2.004(4)
Cl O1 1.289(6)
Cl O2 1.368(5)
Cl O3 1.382(6)
Cl O4 1.416(5)
S C1 1.629(6)
N1 C1 1.138(6)
N2 C2 1.332(6)
N2 C13 1.358(6)
N3 C11 1.329(6)
N3 C12 1.351(5)
N4 C14 1.315(6)
N4 C25 1.368(5)
N5 C23 1.329(6)
N5 C24 1.350(6)
C2 C3 1.386(8)
C3 C4 1.348(9)
C4 C5 1.408(8)
C5 C6 1.431(8)
C5 C13 1.391(6)
C6 C7 1.347(8)
C7 C8 1.433(7)
C8 C9 1.409(8)
C8 C12 1.400(6)
C9 C10 1.358(8)
C10 C11 1.381(8)
C12 C13 1.431(6)
C14 C15 1.386(7)
C15 C16 1.353(7)
C16 C17 1.407(7)
C17 C18 1.426(7)
C17 C25 1.397(6)
C18 C19 1.356(8)
C19 C20 1.411(7)
C20 C21 1.406(7)
C20 C24 1.409(6)
C21 C22 1.342(8)
C22 C23 1.379(8)
C24 C25 1.428(6)
